data_7220454
loop_
_publ_author_name
'Saegusa, Yuta'
'Ishizuka, Tomoya'
'Komamura, Keiyu'
'Shimizu, Soji'
'Kotani, Hiroaki'
'Kobayashi, Nagao'
'Kojima, Takahiko'

_publ_section_title
;
 Ring-fused porphyrins: extension of \p-conjugation significantly affects
 the aromaticity and optical properties of the porphyrin \p-systems and
 the Lewis acidity of the central metal ions.
;
_journal_issue 22
_journal_name_full 'Physical chemistry chemical physics : PCCP'
_journal_page_first 15001
_journal_page_last 15011
_journal_paper_doi 10.1039/c5cp01420d
_journal_volume 17
_journal_year 2015
_chemical_formula_sum 'C71 H76 N4 O5 Zn'
_chemical_formula_weight 1130.72
_chemical_name_systematic
;
 ?
;
_space_group_crystal_system monoclinic
_space_group_IT_number 14
_space_group_name_H-M_alt 'P 1 21/a 1'
_symmetry_space_group_name_Hall '-P 2yab'
_symmetry_space_group_name_H-M 'P 1 21/a 1'
_atom_sites_solution_hydrogens geom
_audit_creation_method SHELXL-2013
_audit_update_record
;
2015-05-07 deposited with the CCDC.
2015-05-13 downloaded from the CCDC.
;
_cell_angle_alpha 90
_cell_angle_beta 93.303(2)
_cell_angle_gamma 90
_cell_formula_units_Z 4
_cell_length_a 19.126(2)
_cell_length_b 17.2247(18)
_cell_length_c 19.215(2)
_cell_measurement_reflns_used 8481
_cell_measurement_temperature 120(2)
_cell_measurement_theta_max 28.4756
_cell_measurement_theta_min 2.3624
_cell_volume 6319.7(11)
_computing_cell_refinement 'SAINT V7.68A (Bruker AXS, 2009)'
_computing_data_collection 'Bruker Instrument Service v2009, 11, 0, 0'
_computing_data_reduction 'SAINT V7.68A (Bruker AXS, 2009)'
_computing_molecular_graphics 'ORTEP-3 for Windows (Univ. of Glasgow, 2014)'
_computing_publication_material 'ORTEP-3 for Windows (Univ. of Glasgow, 2014)'
_computing_structure_refinement 'SHELXL-2013 (Sheldrick, 2013)'
_computing_structure_solution 'SHELXS-97 (Sheldrick, 2008)'
_diffrn_ambient_temperature 120(2)
_diffrn_measured_fraction_theta_full 0.982
_diffrn_measured_fraction_theta_max 0.949
_diffrn_radiation_type MoK\a
_diffrn_radiation_wavelength 0.71073
_diffrn_reflns_av_R_equivalents 0.0649
_diffrn_reflns_av_unetI/netI 0.1144
_diffrn_reflns_laue_measured_fraction_full 0.982
_diffrn_reflns_laue_measured_fraction_max 0.949
_diffrn_reflns_limit_h_max 24
_diffrn_reflns_limit_h_min -23
_diffrn_reflns_limit_k_max 17
_diffrn_reflns_limit_k_min -22
_diffrn_reflns_limit_l_max 24
_diffrn_reflns_limit_l_min -18
_diffrn_reflns_number 33306
_diffrn_reflns_point_group_measured_fraction_full 0.982
_diffrn_reflns_point_group_measured_fraction_max 0.949
_diffrn_reflns_theta_full 25.242
_diffrn_reflns_theta_max 27.553
_diffrn_reflns_theta_min 1.061
_exptl_absorpt_coefficient_mu 0.441
_exptl_absorpt_correction_T_max 0.7456
_exptl_absorpt_correction_T_min 0.3236
_exptl_absorpt_correction_type multi-scan
_exptl_absorpt_process_details 'SADABS V2008/1 (Bruker AXS)'
_exptl_crystal_colour black
_exptl_crystal_density_diffrn 1.188
_exptl_crystal_description plate
_exptl_crystal_F_000 2400
_exptl_crystal_size_max 0.300
_exptl_crystal_size_mid 0.100
_exptl_crystal_size_min 0.010
_refine_diff_density_max 1.259
_refine_diff_density_min -1.582
_refine_diff_density_rms 0.134
_refine_ls_extinction_method none
_refine_ls_goodness_of_fit_ref 1.137
_refine_ls_hydrogen_treatment constr
_refine_ls_matrix_type full
_refine_ls_number_parameters 745
_refine_ls_number_reflns 13857
_refine_ls_number_restraints 47
_refine_ls_restrained_S_all 1.159
_refine_ls_R_factor_all 0.1637
_refine_ls_R_factor_gt 0.1176
_refine_ls_shift/su_max 0.002
_refine_ls_shift/su_mean 0.000
_refine_ls_structure_factor_coef Fsqd
_refine_ls_weighting_details 'w=1/[s^2^(Fo^2^)+(0.1929P)^2^] where P=(Fo^2^+2Fc^2^)/3'
_refine_ls_weighting_scheme calc
_refine_ls_wR_factor_gt 0.2997
_refine_ls_wR_factor_ref 0.3252
_reflns_Friedel_coverage 0.000
_reflns_number_gt 8195
_reflns_number_total 13857
_reflns_threshold_expression 'I > 2s(I)'
_cod_data_source_file c5cp01420d2.cif
_cod_data_source_block gusa22
_cod_depositor_comments 'Adding full bibliography for 7220453--7220455.cif.'
_cod_original_cell_volume 6319.6(11)
_cod_database_code 7220454
_audit_block_doi 10.5517/cc148gnj
_shelx_space_group_comment
;
The symmetry employed for this shelxl refinement is uniquely defined
by the following loop, which should always be used as a source of
symmetry information in preference to the above space-group names.
They are only intended as comments.
;
_shelx_estimated_absorpt_t_min 0.879
_shelx_estimated_absorpt_t_max 0.996
_shelxl_version_number 2013-4

loop_
_space_group_symop_operation_xyz
'x, y, z'
'-x+1/2, y+1/2, -z'
'-x, -y, -z'
'x-1/2, -y-1/2, z'

loop_
_atom_site_label
_atom_site_type_symbol
_atom_site_fract_x
_atom_site_fract_y
_atom_site_fract_z
_atom_site_U_iso_or_equiv
_atom_site_adp_type
_atom_site_occupancy
_atom_site_site_symmetry_order
_atom_site_calc_flag
_atom_site_refinement_flags_posn
_atom_site_refinement_flags_adp
Zn1 Zn 0.71316(3) 0.24638(3) 0.45866(3) 0.0247(2) Uani 1 1 d . U
O1 O 0.78648(19) 0.33563(19) 0.4376(2) 0.0396(10) Uani 1 1 d . .
O2 O 0.8305(3) 0.3816(3) 0.3031(4) 0.0842(18) Uani 1 1 d . .
O3 O 0.5596(7) 0.1313(6) 0.4517(7) 0.185(5) Uani 1 1 d . .
O4 O 0.5995(5) 0.0141(7) 0.5378(8) 0.182(5) Uani 1 1 d . .
O5 O 0.3847(4) 0.0608(5) 0.1740(4) 0.119(3) Uani 1 1 d . .
H44 H 0.3885 0.0962 0.2040 0.178 Uiso 1 1 calc R U
N1 N 0.61684(19) 0.31758(19) 0.4822(2) 0.0217(9) Uani 1 1 d . .
N2 N 0.6709(2) 0.2277(2) 0.3685(2) 0.0197(8) Uani 1 1 d . .
N3 N 0.77750(19) 0.13693(19) 0.4445(2) 0.0202(8) Uani 1 1 d . .
N4 N 0.7294(2) 0.2340(2) 0.5561(2) 0.0236(8) Uani 1 1 d . U
C1 C 0.5963(2) 0.3381(2) 0.5469(2) 0.0192(9) Uani 1 1 d . .
C2 C 0.5277(2) 0.3730(2) 0.5403(3) 0.0262(11) Uani 1 1 d . .
H1 H 0.5022 0.3934 0.5772 0.031 Uiso 1 1 calc R U
C3 C 0.5062(2) 0.3714(2) 0.4718(3) 0.0235(10) Uani 1 1 d . .
H2 H 0.4630 0.3905 0.4517 0.028 Uiso 1 1 calc R U
C4 C 0.5617(2) 0.3350(2) 0.4349(3) 0.0213(10) Uani 1 1 d . .
C5 C 0.5609(2) 0.3097(2) 0.3656(2) 0.0202(10) Uani 1 1 d . .
C6 C 0.6112(2) 0.2607(2) 0.3396(3) 0.0216(10) Uani 1 1 d . .
C7 C 0.5907(2) 0.2273(2) 0.2734(2) 0.0207(10) Uani 1 1 d . .
C8 C 0.6405(2) 0.1716(2) 0.2611(2) 0.0214(10) Uani 1 1 d . .
C9 C 0.6884(2) 0.1737(2) 0.3220(2) 0.0193(9) Uani 1 1 d . .
C10 C 0.7363(2) 0.1116(2) 0.3249(2) 0.0202(10) Uani 1 1 d . .
C11 C 0.7774(2) 0.0919(2) 0.3853(2) 0.0191(9) Uani 1 1 d . .
C12 C 0.8165(2) 0.0222(2) 0.4000(3) 0.0223(10) Uani 1 1 d . .
H3 H 0.8248 -0.0183 0.3679 0.027 Uiso 1 1 calc R U
C13 C 0.8397(2) 0.0246(2) 0.4681(2) 0.0210(10) Uani 1 1 d . .
H4 H 0.8678 -0.0131 0.4924 0.025 Uiso 1 1 calc R U
C14 C 0.8131(2) 0.0958(2) 0.4966(2) 0.0190(9) Uani 1 1 d . .
C15 C 0.8124(2) 0.1192(2) 0.5662(3) 0.0218(10) Uani 1 1 d . .
C16 C 0.7718(2) 0.1803(2) 0.5900(2) 0.0213(10) Uani 1 1 d . U
C17 C 0.7639(2) 0.1802(2) 0.6636(2) 0.0214(9) Uani 1 1 d . U
C18 C 0.7151(3) 0.2367(2) 0.6764(3) 0.0223(9) Uani 1 1 d . U
C19 C 0.6948(3) 0.2677(2) 0.6074(3) 0.0239(9) Uani 1 1 d . U
C20 C 0.6366(2) 0.3165(2) 0.6081(2) 0.0205(10) Uani 1 1 d . .
C21 C 0.5059(2) 0.3141(2) 0.3071(2) 0.0205(10) Uani 1 1 d . .
C22 C 0.5232(2) 0.2633(2) 0.2517(3) 0.0195(9) Uani 1 1 d . .
C23 C 0.4798(2) 0.2562(2) 0.1920(3) 0.0218(10) Uani 1 1 d . .
H5 H 0.4921 0.2217 0.1561 0.026 Uiso 1 1 calc R U
C24 C 0.4177(2) 0.2994(2) 0.1840(3) 0.0243(11) Uani 1 1 d . .
C25 C 0.4022(2) 0.3493(3) 0.2377(3) 0.0247(10) Uani 1 1 d . .
H6 H 0.3607 0.3795 0.2325 0.030 Uiso 1 1 calc R U
C26 C 0.4444(2) 0.3573(2) 0.2986(3) 0.0221(10) Uani 1 1 d . .
H7 H 0.4315 0.3919 0.3341 0.027 Uiso 1 1 calc R U
C27 C 0.7212(2) 0.0700(2) 0.2566(3) 0.0205(10) Uani 1 1 d . .
C28 C 0.6639(2) 0.1063(2) 0.2186(2) 0.0200(9) Uani 1 1 d . .
C29 C 0.6402(3) 0.0800(3) 0.1542(3) 0.0242(10) Uani 1 1 d . .
H8 H 0.6011 0.1044 0.1305 0.029 Uiso 1 1 calc R U
C30 C 0.6732(3) 0.0170(3) 0.1232(3) 0.0274(11) Uani 1 1 d . .
C31 C 0.7289(3) -0.0182(3) 0.1602(3) 0.0277(11) Uani 1 1 d . .
H9 H 0.7513 -0.0612 0.1400 0.033 Uiso 1 1 calc R U
C32 C 0.7532(2) 0.0077(2) 0.2268(3) 0.0233(10) Uani 1 1 d . .
H10 H 0.7915 -0.0176 0.2510 0.028 Uiso 1 1 calc R U
C33 C 0.8389(2) 0.0806(2) 0.6330(2) 0.0193(9) Uani 1 1 d . .
C34 C 0.8086(2) 0.1162(2) 0.6913(2) 0.0194(9) Uani 1 1 d . .
C35 C 0.8230(2) 0.0895(2) 0.7584(2) 0.0214(10) Uani 1 1 d . .
H11 H 0.8017 0.1136 0.7963 0.026 Uiso 1 1 calc R U
C36 C 0.8689(2) 0.0267(2) 0.7708(3) 0.0235(10) Uani 1 1 d . .
C37 C 0.9004(2) -0.0051(2) 0.7146(3) 0.0247(11) Uani 1 1 d . .
H12 H 0.9328 -0.0465 0.7225 0.030 Uiso 1 1 calc R U
C38 C 0.8863(2) 0.0211(2) 0.6462(2) 0.0206(9) Uani 1 1 d . .
H13 H 0.9094 -0.0019 0.6089 0.025 Uiso 1 1 calc R U
C39 C 0.6235(2) 0.3250(2) 0.6830(3) 0.0221(10) Uani 1 1 d . .
C40 C 0.6697(2) 0.2751(2) 0.7242(3) 0.0240(10) Uani 1 1 d . U
C41 C 0.6668(3) 0.2704(3) 0.7954(3) 0.0271(11) Uani 1 1 d . .
H14 H 0.6986 0.2375 0.8212 0.033 Uiso 1 1 calc R U
C42 C 0.6175(3) 0.3136(3) 0.8304(3) 0.0317(12) Uani 1 1 d . .
C43 C 0.5739(3) 0.3634(3) 0.7900(3) 0.0391(14) Uani 1 1 d . .
H15 H 0.5409 0.3941 0.8129 0.047 Uiso 1 1 calc R U
C44 C 0.5763(3) 0.3704(3) 0.7184(3) 0.0311(12) Uani 1 1 d . .
H16 H 0.5462 0.4058 0.6934 0.037 Uiso 1 1 calc R U
C45 C 0.3677(3) 0.2922(3) 0.1195(3) 0.0336(12) Uani 1 1 d . .
C46 C 0.2975(3) 0.2594(4) 0.1428(4) 0.061(2) Uani 1 1 d . .
H17 H 0.3045 0.2062 0.1599 0.092 Uiso 1 1 calc R U
H18 H 0.2630 0.2593 0.1030 0.092 Uiso 1 1 calc R U
H19 H 0.2804 0.2919 0.1801 0.092 Uiso 1 1 calc R U
C47 C 0.3973(4) 0.2417(4) 0.0633(4) 0.069(3) Uani 1 1 d . .
H20 H 0.4412 0.2644 0.0489 0.104 Uiso 1 1 calc R U
H21 H 0.3635 0.2388 0.0231 0.104 Uiso 1 1 calc R U
H22 H 0.4063 0.1894 0.0818 0.104 Uiso 1 1 calc R U
C48 C 0.3519(4) 0.3729(3) 0.0880(3) 0.0542(18) Uani 1 1 d . .
H23 H 0.3332 0.4067 0.1234 0.081 Uiso 1 1 calc R U
H24 H 0.3173 0.3678 0.0485 0.081 Uiso 1 1 calc R U
H25 H 0.3951 0.3954 0.0718 0.081 Uiso 1 1 calc R U
C49 C 0.6463(3) -0.0126(3) 0.0512(3) 0.0443(13) Uani 1 1 d . U
C50 C 0.5945(5) -0.0774(6) 0.0622(6) 0.115(4) Uani 1 1 d . U
H26 H 0.6195 -0.1269 0.0672 0.172 Uiso 1 1 calc R U
H27 H 0.5606 -0.0801 0.0220 0.172 Uiso 1 1 calc R U
H28 H 0.5697 -0.0672 0.1044 0.172 Uiso 1 1 calc R U
C51 C 0.7024(4) -0.0479(6) 0.0111(5) 0.087(3) Uani 1 1 d . U
H29 H 0.7338 -0.0071 -0.0040 0.130 Uiso 1 1 calc R U
H30 H 0.6813 -0.0749 -0.0298 0.130 Uiso 1 1 calc R U
H31 H 0.7291 -0.0850 0.0408 0.130 Uiso 1 1 calc R U
C52 C 0.6095(7) 0.0501(6) 0.0088(5) 0.124(4) Uani 1 1 d . U
H32 H 0.6439 0.0882 -0.0056 0.186 Uiso 1 1 calc R U
H33 H 0.5753 0.0759 0.0369 0.186 Uiso 1 1 calc R U
H34 H 0.5854 0.0271 -0.0326 0.186 Uiso 1 1 calc R U
C53 C 0.8795(3) -0.0079(3) 0.8443(3) 0.0268(11) Uani 1 1 d . .
C54 C 0.8238(3) -0.0702(4) 0.8532(4) 0.0538(18) Uani 1 1 d . .
H35 H 0.8296 -0.1119 0.8194 0.081 Uiso 1 1 calc R U
H36 H 0.7771 -0.0471 0.8455 0.081 Uiso 1 1 calc R U
H37 H 0.8289 -0.0915 0.9006 0.081 Uiso 1 1 calc R U
C55 C 0.9514(3) -0.0457(3) 0.8558(3) 0.0325(12) Uani 1 1 d . .
H38 H 0.9591 -0.0606 0.9048 0.049 Uiso 1 1 calc R U
H39 H 0.9877 -0.0089 0.8435 0.049 Uiso 1 1 calc R U
H40 H 0.9537 -0.0920 0.8263 0.049 Uiso 1 1 calc R U
C56 C 0.8741(4) 0.0543(4) 0.9009(3) 0.063(2) Uani 1 1 d . .
H41 H 0.8247 0.0666 0.9065 0.095 Uiso 1 1 calc R U
H42 H 0.8987 0.1013 0.8872 0.095 Uiso 1 1 calc R U
H43 H 0.8954 0.0349 0.9451 0.095 Uiso 1 1 calc R U
C57 C 0.6077(3) 0.3024(3) 0.9081(3) 0.0426(14) Uani 1 1 d . U
C58 C 0.5928(4) 0.3790(4) 0.9440(4) 0.0535(17) Uani 1 1 d . U
H45 H 0.6311 0.4154 0.9371 0.080 Uiso 1 1 calc R U
H46 H 0.5889 0.3700 0.9940 0.080 Uiso 1 1 calc R U
H47 H 0.5488 0.4008 0.9240 0.080 Uiso 1 1 calc R U
C59 C 0.5447(4) 0.2473(4) 0.9163(4) 0.061(2) Uani 1 1 d . .
H48 H 0.5019 0.2717 0.8962 0.091 Uiso 1 1 calc R U
H49 H 0.5395 0.2369 0.9659 0.091 Uiso 1 1 calc R U
H50 H 0.5528 0.1983 0.8921 0.091 Uiso 1 1 calc R U
C60 C 0.6723(4) 0.2639(4) 0.9463(4) 0.0566(18) Uani 1 1 d . U
H51 H 0.6805 0.2130 0.9255 0.085 Uiso 1 1 calc R U
H52 H 0.6636 0.2573 0.9957 0.085 Uiso 1 1 calc R U
H53 H 0.7135 0.2969 0.9418 0.085 Uiso 1 1 calc R U
C61 C 0.7607(4) 0.4041(3) 0.3993(4) 0.058(2) Uani 1 1 d . .
H54 H 0.7116 0.4137 0.4108 0.070 Uiso 1 1 calc R U
H55 H 0.7888 0.4496 0.4154 0.070 Uiso 1 1 calc R U
C62 C 0.7631(4) 0.3981(4) 0.3254(5) 0.060(2) Uani 1 1 d . .
H56 H 0.7305 0.3566 0.3085 0.072 Uiso 1 1 calc R U
H57 H 0.7465 0.4475 0.3040 0.072 Uiso 1 1 calc R U
C63 C 0.8569(4) 0.3142(4) 0.3364(4) 0.065(2) Uani 1 1 d . .
H58 H 0.9054 0.3053 0.3229 0.078 Uiso 1 1 calc R U
H59 H 0.8283 0.2691 0.3203 0.078 Uiso 1 1 calc R U
C64 C 0.8568(4) 0.3195(4) 0.4133(6) 0.090(4) Uani 1 1 d . .
H60 H 0.8742 0.2701 0.4340 0.108 Uiso 1 1 calc R U
H61 H 0.8892 0.3613 0.4299 0.108 Uiso 1 1 calc R U
C65 C 0.5398(8) 0.1333(5) 0.5190(7) 0.115(4) Uani 1 1 d . .
H62 H 0.4937 0.1079 0.5227 0.138 Uiso 1 1 calc R U
H63 H 0.5366 0.1875 0.5356 0.138 Uiso 1 1 calc R U
C66 C 0.5934(9) 0.0916(8) 0.5593(7) 0.169(8) Uani 1 1 d . .
H64 H 0.6389 0.1181 0.5551 0.202 Uiso 1 1 calc R U
H65 H 0.5826 0.0926 0.6091 0.202 Uiso 1 1 calc R U
C67 C 0.6261(6) 0.0221(11) 0.4745(7) 0.155(7) Uani 1 1 d . .
H66 H 0.6371 -0.0296 0.4555 0.186 Uiso 1 1 calc R U
H67 H 0.6700 0.0526 0.4789 0.186 Uiso 1 1 calc R U
C68 C 0.5760(7) 0.0609(7) 0.4281(6) 0.109(4) Uani 1 1 d . .
H68 H 0.5955 0.0661 0.3817 0.131 Uiso 1 1 calc R U
H69 H 0.5330 0.0290 0.4226 0.131 Uiso 1 1 calc R U
C69 C 0.4297(6) 0.0014(7) 0.1928(6) 0.115(4) Uani 1 1 d . .
H70 H 0.4564 -0.0178 0.1531 0.139 Uiso 1 1 calc R U
C70 C 0.4784(4) 0.0247(5) 0.2576(5) 0.076(3) Uani 1 1 d . .
H71 H 0.4835 0.0813 0.2591 0.115 Uiso 1 1 calc R U
H72 H 0.5245 0.0006 0.2541 0.115 Uiso 1 1 calc R U
H73 H 0.4577 0.0068 0.3002 0.115 Uiso 1 1 calc R U
C71 C 0.3777(5) -0.0614(5) 0.2198(7) 0.124(5) Uani 1 1 d . .
H74 H 0.3637 -0.0468 0.2663 0.186 Uiso 1 1 calc R U
H75 H 0.4009 -0.1121 0.2222 0.186 Uiso 1 1 calc R U
H76 H 0.3360 -0.0643 0.1877 0.186 Uiso 1 1 calc R U

loop_
_atom_site_aniso_label
_atom_site_aniso_U_11
_atom_site_aniso_U_22
_atom_site_aniso_U_33
_atom_site_aniso_U_23
_atom_site_aniso_U_13
_atom_site_aniso_U_12
Zn1 0.0366(4) 0.0314(3) 0.0060(4) 0.0019(2) -0.0005(2) 0.0018(2)
O1 0.039(2) 0.0365(18) 0.043(3) -0.0019(16) -0.001(2) -0.0057(15)
O2 0.079(4) 0.075(3) 0.100(5) 0.012(3) 0.014(4) 0.005(3)
O3 0.258(13) 0.140(8) 0.158(12) 0.033(7) 0.033(10) 0.074(8)
O4 0.108(6) 0.194(10) 0.241(15) 0.094(10) -0.013(8) 0.018(6)
O5 0.127(6) 0.160(7) 0.068(6) 0.021(4) -0.006(5) 0.024(6)
N1 0.0269(19) 0.0224(16) 0.015(2) 0.0011(14) -0.0014(17) 0.0031(14)
N2 0.0265(19) 0.0281(16) 0.004(2) -0.0019(14) -0.0015(16) 0.0026(14)
N3 0.030(2) 0.0267(17) 0.003(2) 0.0011(14) -0.0009(16) 0.0030(14)
N4 0.036(2) 0.0292(16) 0.005(2) 0.0031(13) 0.0008(15) 0.0074(13)
C1 0.032(2) 0.0220(18) 0.004(3) -0.0009(15) 0.0044(19) -0.0008(16)
C2 0.033(3) 0.026(2) 0.020(3) 0.0012(18) 0.003(2) 0.0052(17)
C3 0.028(2) 0.031(2) 0.012(3) 0.0006(18) 0.004(2) 0.0086(17)
C4 0.027(2) 0.0220(18) 0.014(3) 0.0035(16) -0.001(2) 0.0036(16)
C5 0.028(2) 0.0232(18) 0.009(3) 0.0044(16) -0.0029(19) -0.0007(16)
C6 0.026(2) 0.0240(19) 0.014(3) 0.0045(17) 0.000(2) -0.0012(16)
C7 0.030(2) 0.0281(19) 0.004(3) 0.0000(16) 0.000(2) -0.0004(17)
C8 0.027(2) 0.032(2) 0.006(3) -0.0008(17) 0.0045(19) 0.0010(17)
C9 0.026(2) 0.0277(19) 0.004(3) -0.0007(16) 0.0037(19) 0.0028(17)
C10 0.030(2) 0.0276(19) 0.003(3) -0.0023(16) 0.0036(19) -0.0048(17)
C11 0.026(2) 0.0255(19) 0.005(3) -0.0010(16) 0.0013(19) 0.0009(16)
C12 0.029(2) 0.0241(19) 0.014(3) 0.0000(17) 0.002(2) 0.0013(17)
C13 0.032(2) 0.0252(19) 0.006(3) 0.0009(16) 0.003(2) 0.0048(17)
C14 0.027(2) 0.0240(19) 0.006(3) 0.0010(16) 0.0007(19) 0.0025(16)
C15 0.026(2) 0.0248(19) 0.015(3) 0.0005(17) 0.000(2) 0.0025(16)
C16 0.029(2) 0.029(2) 0.006(3) 0.0006(16) 0.0015(19) 0.0065(15)
C17 0.032(2) 0.0275(19) 0.005(3) -0.0009(16) 0.0002(19) 0.0031(15)
C18 0.032(2) 0.029(2) 0.006(2) -0.0017(15) 0.0002(18) 0.0037(15)
C19 0.035(3) 0.028(2) 0.009(2) 0.0005(15) 0.0010(18) 0.0058(17)
C20 0.032(2) 0.0229(18) 0.007(3) -0.0002(16) 0.005(2) 0.0039(17)
C21 0.025(2) 0.0266(19) 0.010(3) 0.0077(17) 0.0013(19) -0.0014(16)
C22 0.022(2) 0.0269(19) 0.010(3) 0.0040(16) 0.0036(19) 0.0023(16)
C23 0.027(2) 0.028(2) 0.011(3) 0.0027(17) 0.001(2) 0.0022(17)
C24 0.029(2) 0.029(2) 0.014(3) 0.0066(18) -0.001(2) -0.0002(17)
C25 0.024(2) 0.039(2) 0.011(3) 0.0062(19) 0.003(2) 0.0035(18)
C26 0.025(2) 0.031(2) 0.010(3) 0.0037(17) 0.004(2) 0.0035(17)
C27 0.027(2) 0.026(2) 0.009(3) 0.0018(16) 0.0017(19) -0.0014(16)
C28 0.026(2) 0.031(2) 0.004(3) 0.0005(17) 0.0032(19) -0.0034(17)
C29 0.033(2) 0.036(2) 0.004(3) 0.0028(18) 0.002(2) -0.0022(19)
C30 0.038(3) 0.035(2) 0.009(3) -0.0018(18) 0.001(2) -0.0038(19)
C31 0.041(3) 0.035(2) 0.008(3) -0.0069(18) 0.004(2) 0.002(2)
C32 0.030(2) 0.032(2) 0.008(3) 0.0010(17) 0.004(2) 0.0039(18)
C33 0.026(2) 0.0251(19) 0.006(3) -0.0004(16) -0.0009(19) 0.0011(16)
C34 0.028(2) 0.0244(19) 0.006(3) -0.0015(16) 0.0032(19) 0.0027(16)
C35 0.031(2) 0.029(2) 0.004(3) -0.0044(17) -0.0013(19) 0.0024(17)
C36 0.034(2) 0.0254(19) 0.010(3) -0.0015(17) -0.004(2) 0.0034(17)
C37 0.034(2) 0.027(2) 0.013(3) -0.0003(17) -0.001(2) 0.0084(18)
C38 0.029(2) 0.029(2) 0.004(3) -0.0006(16) 0.0066(19) 0.0027(17)
C39 0.031(2) 0.028(2) 0.007(3) -0.0036(17) 0.004(2) 0.0035(17)
C40 0.033(2) 0.0238(18) 0.015(3) -0.0055(17) 0.0007(19) 0.0037(17)
C41 0.038(3) 0.033(2) 0.011(3) -0.0056(18) 0.002(2) 0.0051(19)
C42 0.039(3) 0.040(2) 0.016(3) -0.004(2) -0.001(2) 0.006(2)
C43 0.051(3) 0.047(3) 0.020(4) -0.006(2) 0.005(3) 0.019(2)
C44 0.043(3) 0.038(2) 0.012(3) -0.002(2) 0.002(2) 0.015(2)
C45 0.034(3) 0.048(3) 0.018(3) 0.005(2) -0.004(2) 0.003(2)
C46 0.038(3) 0.098(5) 0.046(5) 0.005(4) -0.017(3) -0.016(3)
C47 0.063(5) 0.098(5) 0.042(5) -0.027(4) -0.033(4) 0.034(4)
C48 0.082(5) 0.061(4) 0.017(4) 0.004(3) -0.013(3) 0.023(3)
C49 0.055(3) 0.050(3) 0.026(4) -0.019(2) -0.014(2) 0.001(2)
C50 0.117(6) 0.152(6) 0.078(6) -0.064(5) 0.028(5) -0.086(5)
C51 0.055(4) 0.159(6) 0.047(5) -0.041(4) 0.004(3) -0.001(4)
C52 0.208(8) 0.110(6) 0.047(5) -0.006(4) -0.058(6) 0.058(6)
C53 0.040(3) 0.037(2) 0.004(3) 0.0049(18) 0.002(2) 0.0063(19)
C54 0.051(4) 0.089(4) 0.021(4) 0.026(3) -0.001(3) -0.020(3)
C55 0.042(3) 0.045(3) 0.010(3) 0.012(2) -0.001(2) 0.008(2)
C56 0.114(6) 0.065(4) 0.008(4) -0.003(3) -0.012(4) 0.047(4)
C57 0.050(3) 0.068(3) 0.010(3) -0.008(2) 0.008(2) 0.019(3)
C58 0.063(4) 0.078(4) 0.020(4) -0.017(3) 0.004(3) 0.024(3)
C59 0.077(5) 0.093(5) 0.015(4) 0.010(3) 0.024(4) 0.002(4)
C60 0.064(4) 0.089(4) 0.017(3) 0.000(3) 0.002(3) 0.028(3)
C61 0.064(4) 0.047(3) 0.063(6) 0.004(3) -0.007(4) -0.002(3)
C62 0.058(4) 0.062(4) 0.062(6) 0.018(3) 0.008(4) 0.001(3)
C63 0.083(5) 0.059(4) 0.054(6) -0.004(3) 0.018(4) 0.011(3)
C64 0.049(4) 0.058(4) 0.161(11) 0.033(5) -0.017(6) -0.007(3)
C65 0.215(14) 0.069(6) 0.065(8) -0.003(5) 0.042(9) -0.004(7)
C66 0.286(19) 0.110(9) 0.099(11) 0.022(8) -0.075(12) -0.120(11)
C67 0.074(7) 0.33(2) 0.060(9) 0.057(11) 0.025(6) -0.002(10)
C68 0.160(11) 0.113(8) 0.056(8) -0.003(6) 0.022(7) -0.046(7)
C69 0.115(8) 0.151(9) 0.081(9) 0.009(7) 0.015(7) 0.083(8)
C70 0.058(4) 0.085(5) 0.086(7) -0.007(5) -0.004(5) -0.012(4)
C71 0.088(6) 0.070(5) 0.219(15) -0.057(7) 0.053(8) -0.041(5)

loop_
_atom_type_symbol
_atom_type_description
_atom_type_scat_dispersion_real
_atom_type_scat_dispersion_imag
_atom_type_scat_source
C C 0.0033 0.0016 'International Tables Vol C Tables 4.2.6.8 and 6.1.1.4'
H H 0.0000 0.0000 'International Tables Vol C Tables 4.2.6.8 and 6.1.1.4'
N N 0.0061 0.0033 'International Tables Vol C Tables 4.2.6.8 and 6.1.1.4'
O O 0.0106 0.0060 'International Tables Vol C Tables 4.2.6.8 and 6.1.1.4'
Zn Zn 0.2839 1.4301 'International Tables Vol C Tables 4.2.6.8 and 6.1.1.4'

loop_
_geom_angle_atom_site_label_1
_geom_angle_atom_site_label_2
_geom_angle_atom_site_label_3
_geom_angle
N4 Zn1 N2 157.16(18)
N4 Zn1 O1 101.39(17)
N2 Zn1 O1 101.45(16)
N4 Zn1 N3 88.03(15)
N2 Zn1 N3 87.41(14)
O1 Zn1 N3 102.01(14)
N4 Zn1 N1 87.29(16)
N2 Zn1 N1 88.07(15)
O1 Zn1 N1 101.39(13)
N3 Zn1 N1 156.61(13)
C61 O1 C64 106.3(5)
C61 O1 Zn1 118.0(3)
C64 O1 Zn1 123.0(3)
C63 O2 C62 109.8(6)
C68 O3 C65 115.1(10)
C67 O4 C66 102.1(12)
C1 N1 C4 107.0(4)
C1 N1 Zn1 126.6(3)
C4 N1 Zn1 125.4(3)
C9 N2 C6 104.6(4)
C9 N2 Zn1 128.0(3)
C6 N2 Zn1 127.1(3)
C14 N3 C11 106.8(3)
C14 N3 Zn1 126.0(3)
C11 N3 Zn1 126.2(3)
C19 N4 C16 104.1(4)
C19 N4 Zn1 128.0(3)
C16 N4 Zn1 127.3(3)
N1 C1 C20 120.9(4)
N1 C1 C2 109.6(4)
C20 C1 C2 129.1(5)
C3 C2 C1 107.5(5)
C2 C3 C4 107.0(4)
N1 C4 C5 121.5(4)
N1 C4 C3 108.9(4)
C5 C4 C3 129.0(4)
C6 C5 C4 124.0(4)
C6 C5 C21 103.4(4)
C4 C5 C21 131.8(4)
N2 C6 C5 133.2(5)
N2 C6 C7 112.0(4)
C5 C6 C7 113.8(4)
C8 C7 C6 106.0(4)
C8 C7 C22 147.9(4)
C6 C7 C22 105.8(4)
C7 C8 C9 104.8(4)
C7 C8 C28 149.2(4)
C9 C8 C28 105.6(4)
N2 C9 C10 133.2(4)
N2 C9 C8 112.7(4)
C10 C9 C8 113.2(4)
C11 C10 C9 123.2(4)
C11 C10 C27 132.3(4)
C9 C10 C27 103.6(4)
N3 C11 C10 121.4(4)
N3 C11 C12 109.4(4)
C10 C11 C12 128.7(4)
C13 C12 C11 107.5(4)
C12 C13 C14 106.8(4)
N3 C14 C15 121.2(4)
N3 C14 C13 109.3(4)
C15 C14 C13 129.0(4)
C14 C15 C16 124.4(4)
C14 C15 C33 131.8(4)
C16 C15 C33 102.7(4)
N4 C16 C15 132.5(4)
N4 C16 C17 112.3(4)
C15 C16 C17 114.4(4)
C18 C17 C16 106.5(4)
C18 C17 C34 147.9(5)
C16 C17 C34 105.4(4)
C17 C18 C40 149.9(5)
C17 C18 C19 104.1(4)
C40 C18 C19 105.7(4)
N4 C19 C20 133.7(4)
N4 C19 C18 113.0(4)
C20 C19 C18 112.4(4)
C19 C20 C1 123.1(4)
C19 C20 C39 104.4(4)
C1 C20 C39 131.6(4)
C26 C21 C22 118.0(4)
C26 C21 C5 131.9(4)
C22 C21 C5 110.1(4)
C23 C22 C21 121.2(4)
C23 C22 C7 132.3(4)
C21 C22 C7 106.6(4)
C22 C23 C24 120.5(4)
C25 C24 C23 117.6(4)
C25 C24 C45 120.2(4)
C23 C24 C45 122.2(5)
C24 C25 C26 123.2(4)
C25 C26 C21 119.5(4)
C32 C27 C28 118.4(4)
C32 C27 C10 131.7(4)
C28 C27 C10 109.9(4)
C29 C28 C27 121.5(4)
C29 C28 C8 131.0(4)
C27 C28 C8 107.5(4)
C28 C29 C30 120.3(4)
C31 C30 C29 118.1(4)
C31 C30 C49 121.6(5)
C29 C30 C49 120.3(4)
C30 C31 C32 122.1(4)
C27 C32 C31 119.6(4)
C38 C33 C34 117.7(4)
C38 C33 C15 132.0(4)
C34 C33 C15 110.3(4)
C35 C34 C33 121.4(4)
C35 C34 C17 131.7(4)
C33 C34 C17 106.9(4)
C34 C35 C36 120.2(4)
C37 C36 C35 118.0(4)
C37 C36 C53 121.7(4)
C35 C36 C53 120.2(4)
C36 C37 C38 122.5(4)
C33 C38 C37 120.0(4)
C44 C39 C40 117.4(5)
C44 C39 C20 132.6(4)
C40 C39 C20 110.0(4)
C41 C40 C39 121.6(4)
C41 C40 C18 131.3(4)
C39 C40 C18 107.1(4)
C40 C41 C42 120.9(5)
C43 C42 C41 117.0(5)
C43 C42 C57 121.2(5)
C41 C42 C57 121.7(4)
C44 C43 C42 123.4(5)
C43 C44 C39 119.6(4)
C47 C45 C24 112.4(4)
C47 C45 C48 108.0(6)
C24 C45 C48 110.3(4)
C47 C45 C46 111.2(6)
C24 C45 C46 108.0(5)
C48 C45 C46 106.8(5)
C51 C49 C52 110.0(8)
C51 C49 C50 105.6(6)
C52 C49 C50 108.4(8)
C51 C49 C30 112.8(5)
C52 C49 C30 111.8(5)
C50 C49 C30 108.0(6)
C55 C53 C54 108.2(4)
C55 C53 C56 107.1(4)
C54 C53 C56 109.6(6)
C55 C53 C36 111.6(4)
C54 C53 C36 108.6(4)
C56 C53 C36 111.7(4)
C58 C57 C42 111.7(5)
C58 C57 C60 108.8(5)
C42 C57 C60 112.2(5)
C58 C57 C59 108.5(6)
C42 C57 C59 108.4(5)
C60 C57 C59 107.0(6)
C62 C61 O1 114.4(6)
O2 C62 C61 113.6(6)
O2 C63 C64 112.4(6)
O1 C64 C63 112.4(6)
O3 C65 C66 105.6(13)
O4 C66 C65 112.5(9)
O4 C67 C68 109.5(11)
O3 C68 C67 111.9(12)
O5 C69 C70 110.8(9)
O5 C69 C71 101.6(9)
C70 C69 C71 105.8(9)

loop_
_geom_bond_atom_site_label_1
_geom_bond_atom_site_label_2
_geom_bond_distance
Zn1 N4 1.891(4)
Zn1 N2 1.897(4)
Zn1 O1 2.135(4)
Zn1 N3 2.276(3)
Zn1 N1 2.280(4)
O1 C61 1.460(7)
O1 C64 1.474(10)
O2 C63 1.405(8)
O2 C62 1.411(9)
O3 C68 1.339(13)
O3 C65 1.370(15)
O4 C67 1.353(15)
O4 C66 1.403(16)
O5 C69 1.371(10)
N1 C1 1.371(6)
N1 C4 1.384(5)
N2 C9 1.345(6)
N2 C6 1.366(6)
N3 C14 1.374(5)
N3 C11 1.377(6)
N4 C19 1.349(7)
N4 C16 1.370(5)
C1 C20 1.418(6)
C1 C2 1.442(6)
C2 C3 1.357(7)
C3 C4 1.452(7)
C4 C5 1.401(7)
C5 C6 1.393(6)
C5 C21 1.497(6)
C6 C7 1.430(7)
C7 C8 1.382(6)
C7 C22 1.470(6)
C8 C9 1.444(6)
C8 C28 1.474(6)
C9 C10 1.408(6)
C10 C11 1.405(6)
C10 C27 1.507(6)
C11 C12 1.434(6)
C12 C13 1.358(6)
C13 C14 1.447(6)
C14 C15 1.398(7)
C15 C16 1.400(6)
C15 C33 1.507(6)
C16 C17 1.430(7)
C17 C18 1.381(6)
C17 C34 1.475(6)
C18 C40 1.458(7)
C18 C19 1.460(7)
C19 C20 1.397(6)
C20 C39 1.483(7)
C21 C26 1.392(6)
C21 C22 1.431(7)
C22 C23 1.383(6)
C23 C24 1.403(6)
C24 C25 1.387(7)
C24 C45 1.526(7)
C25 C26 1.390(6)
C27 C32 1.376(6)
C27 C28 1.427(6)
C28 C29 1.370(6)
C29 C30 1.405(7)
C30 C31 1.386(7)
C30 C49 1.534(7)
C31 C32 1.410(6)
C33 C38 1.382(6)
C33 C34 1.428(6)
C34 C35 1.381(6)
C35 C36 1.405(6)
C36 C37 1.380(7)
C36 C53 1.536(7)
C37 C38 1.400(6)
C39 C44 1.399(7)
C39 C40 1.437(6)
C40 C41 1.375(7)
C41 C42 1.404(7)
C42 C43 1.400(7)
C42 C57 1.528(8)
C43 C44 1.385(8)
C45 C47 1.521(10)
C45 C48 1.540(7)
C45 C46 1.546(9)
C49 C51 1.487(10)
C49 C52 1.504(9)
C49 C50 1.516(10)
C53 C55 1.527(7)
C53 C54 1.529(7)
C53 C56 1.534(7)
C57 C58 1.522(8)
C57 C60 1.548(8)
C57 C59 1.550(10)
C61 C62 1.426(11)
C63 C64 1.482(13)
C65 C66 1.441(17)
C67 C68 1.434(15)
C69 C70 1.563(12)
C69 C71 1.577(15)

loop_
_geom_torsion_atom_site_label_1
_geom_torsion_atom_site_label_2
_geom_torsion_atom_site_label_3
_geom_torsion_atom_site_label_4
_geom_torsion
N4 Zn1 N2 C9 -86.1(6)
O1 Zn1 N2 C9 94.3(4)
N3 Zn1 N2 C9 -7.4(4)
N1 Zn1 N2 C9 -164.4(4)
N4 Zn1 N2 C6 86.2(5)
O1 Zn1 N2 C6 -93.4(4)
N3 Zn1 N2 C6 164.9(4)
N1 Zn1 N2 C6 7.8(4)
N2 Zn1 N4 C19 -85.0(6)
O1 Zn1 N4 C19 94.6(4)
N3 Zn1 N4 C19 -163.5(4)
N1 Zn1 N4 C19 -6.5(4)
N2 Zn1 N4 C16 84.6(6)
O1 Zn1 N4 C16 -95.9(4)
N3 Zn1 N4 C16 6.0(4)
N1 Zn1 N4 C16 163.1(4)
C4 N1 C1 C20 170.0(4)
Zn1 N1 C1 C20 1.3(6)
C4 N1 C1 C2 -2.9(4)
Zn1 N1 C1 C2 -171.6(3)
N1 C1 C2 C3 1.7(5)
C20 C1 C2 C3 -170.4(4)
C1 C2 C3 C4 0.2(5)
C1 N1 C4 C5 -169.5(4)
Zn1 N1 C4 C5 -0.7(6)
C1 N1 C4 C3 3.0(4)
Zn1 N1 C4 C3 171.9(3)
C2 C3 C4 N1 -2.0(5)
C2 C3 C4 C5 169.8(4)
N1 C4 C5 C6 5.4(7)
C3 C4 C5 C6 -165.5(4)
N1 C4 C5 C21 173.5(4)
C3 C4 C5 C21 2.6(8)
C9 N2 C6 C5 167.1(5)
Zn1 N2 C6 C5 -6.6(7)
C9 N2 C6 C7 -0.3(5)
Zn1 N2 C6 C7 -174.0(3)
C4 C5 C6 N2 -2.3(8)
C21 C5 C6 N2 -173.2(4)
C4 C5 C6 C7 164.9(4)
C21 C5 C6 C7 -5.9(5)
N2 C6 C7 C8 -0.4(5)
C5 C6 C7 C8 -170.4(4)
N2 C6 C7 C22 175.3(4)
C5 C6 C7 C22 5.3(5)
C6 C7 C8 C9 0.9(5)
C22 C7 C8 C9 -171.3(7)
C6 C7 C8 C28 171.0(7)
C22 C7 C8 C28 -1.2(15)
C6 N2 C9 C10 -167.4(5)
Zn1 N2 C9 C10 6.2(8)
C6 N2 C9 C8 0.9(5)
Zn1 N2 C9 C8 174.5(3)
C7 C8 C9 N2 -1.2(5)
C28 C8 C9 N2 -175.9(4)
C7 C8 C9 C10 169.6(4)
C28 C8 C9 C10 -5.2(5)
N2 C9 C10 C11 2.4(8)
C8 C9 C10 C11 -165.8(4)
N2 C9 C10 C27 173.1(5)
C8 C9 C10 C27 4.9(5)
C14 N3 C11 C10 170.3(4)
Zn1 N3 C11 C10 1.2(6)
C14 N3 C11 C12 -2.5(5)
Zn1 N3 C11 C12 -171.5(3)
C9 C10 C11 N3 -5.6(7)
C27 C10 C11 N3 -173.4(5)
C9 C10 C11 C12 165.6(5)
C27 C10 C11 C12 -2.2(8)
N3 C11 C12 C13 0.6(5)
C10 C11 C12 C13 -171.5(5)
C11 C12 C13 C14 1.4(5)
C11 N3 C14 C15 -168.9(4)
Zn1 N3 C14 C15 0.2(6)
C11 N3 C14 C13 3.4(5)
Zn1 N3 C14 C13 172.4(3)
C12 C13 C14 N3 -3.0(5)
C12 C13 C14 C15 168.5(5)
N3 C14 C15 C16 6.0(7)
C13 C14 C15 C16 -164.7(5)
N3 C14 C15 C33 171.6(4)
C13 C14 C15 C33 1.0(8)
C19 N4 C16 C15 168.9(5)
Zn1 N4 C16 C15 -2.6(8)
C19 N4 C16 C17 0.0(5)
Zn1 N4 C16 C17 -171.6(3)
C14 C15 C16 N4 -5.5(8)
C33 C15 C16 N4 -174.7(5)
C14 C15 C16 C17 163.2(4)
C33 C15 C16 C17 -5.9(5)
N4 C16 C17 C18 -0.7(5)
C15 C16 C17 C18 -171.8(4)
N4 C16 C17 C34 176.0(4)
C15 C16 C17 C34 4.9(5)
C16 C17 C18 C40 171.2(7)
C34 C17 C18 C40 -2.8(14)
C16 C17 C18 C19 1.0(5)
C34 C17 C18 C19 -173.0(7)
C16 N4 C19 C20 -167.3(5)
Zn1 N4 C19 C20 4.1(8)
C16 N4 C19 C18 0.7(5)
Zn1 N4 C19 C18 172.2(3)
C17 C18 C19 N4 -1.1(5)
C40 C18 C19 N4 -176.0(4)
C17 C18 C19 C20 169.5(4)
C40 C18 C19 C20 -5.4(5)
N4 C19 C20 C1 4.4(8)
C18 C19 C20 C1 -163.7(4)
N4 C19 C20 C39 174.8(5)
C18 C19 C20 C39 6.7(5)
N1 C1 C20 C19 -6.4(7)
C2 C1 C20 C19 165.0(4)
N1 C1 C20 C39 -173.9(4)
C2 C1 C20 C39 -2.5(7)
C6 C5 C21 C26 -175.4(5)
C4 C5 C21 C26 14.8(8)
C6 C5 C21 C22 4.4(5)
C4 C5 C21 C22 -165.4(4)
C26 C21 C22 C23 -1.1(6)
C5 C21 C22 C23 179.1(4)
C26 C21 C22 C7 178.4(4)
C5 C21 C22 C7 -1.4(5)
C8 C7 C22 C23 -10.4(11)
C6 C7 C22 C23 177.4(5)
C8 C7 C22 C21 170.1(7)
C6 C7 C22 C21 -2.1(5)
C21 C22 C23 C24 0.6(6)
C7 C22 C23 C24 -178.8(5)
C22 C23 C24 C25 0.5(7)
C22 C23 C24 C45 -178.9(4)
C23 C24 C25 C26 -1.1(7)
C45 C24 C25 C26 178.4(4)
C24 C25 C26 C21 0.5(7)
C22 C21 C26 C25 0.5(6)
C5 C21 C26 C25 -179.6(4)
C11 C10 C27 C32 -14.9(9)
C9 C10 C27 C32 175.6(5)
C11 C10 C27 C28 166.8(5)
C9 C10 C27 C28 -2.8(5)
C32 C27 C28 C29 0.7(7)
C10 C27 C28 C29 179.3(4)
C32 C27 C28 C8 -178.8(4)
C10 C27 C28 C8 -0.2(5)
C7 C8 C28 C29 13.6(12)
C9 C8 C28 C29 -176.4(5)
C7 C8 C28 C27 -167.0(8)
C9 C8 C28 C27 3.1(5)
C27 C28 C29 C30 -1.5(7)
C8 C28 C29 C30 177.9(5)
C28 C29 C30 C31 1.5(7)
C28 C29 C30 C49 179.7(5)
C29 C30 C31 C32 -0.8(8)
C49 C30 C31 C32 -178.9(5)
C28 C27 C32 C31 0.1(7)
C10 C27 C32 C31 -178.1(5)
C30 C31 C32 C27 0.0(8)
C14 C15 C33 C38 18.5(8)
C16 C15 C33 C38 -173.6(5)
C14 C15 C33 C34 -163.3(5)
C16 C15 C33 C34 4.6(5)
C38 C33 C34 C35 -3.6(6)
C15 C33 C34 C35 177.9(4)
C38 C33 C34 C17 176.6(4)
C15 C33 C34 C17 -1.9(5)
C18 C17 C34 C35 -7.3(11)
C16 C17 C34 C35 178.7(5)
C18 C17 C34 C33 172.4(7)
C16 C17 C34 C33 -1.6(5)
C33 C34 C35 C36 0.9(7)
C17 C34 C35 C36 -179.4(4)
C34 C35 C36 C37 2.0(7)
C34 C35 C36 C53 -174.2(4)
C35 C36 C37 C38 -2.1(7)
C53 C36 C37 C38 174.0(4)
C34 C33 C38 C37 3.5(6)
C15 C33 C38 C37 -178.4(4)
C36 C37 C38 C33 -0.7(7)
C19 C20 C39 C44 174.6(5)
C1 C20 C39 C44 -16.2(8)
C19 C20 C39 C40 -5.6(5)
C1 C20 C39 C40 163.6(4)
C44 C39 C40 C41 1.6(7)
C20 C39 C40 C41 -178.2(4)
C44 C39 C40 C18 -177.7(4)
C20 C39 C40 C18 2.5(5)
C17 C18 C40 C41 12.2(12)
C19 C18 C40 C41 -177.7(5)
C17 C18 C40 C39 -168.5(7)
C19 C18 C40 C39 1.5(5)
C39 C40 C41 C42 1.0(7)
C18 C40 C41 C42 -179.8(5)
C40 C41 C42 C43 -2.5(7)
C40 C41 C42 C57 172.9(5)
C41 C42 C43 C44 1.5(8)
C57 C42 C43 C44 -174.0(5)
C42 C43 C44 C39 1.2(8)
C40 C39 C44 C43 -2.7(7)
C20 C39 C44 C43 177.1(5)
C25 C24 C45 C47 173.7(6)
C23 C24 C45 C47 -6.9(7)
C25 C24 C45 C48 53.1(7)
C23 C24 C45 C48 -127.5(5)
C25 C24 C45 C46 -63.3(6)
C23 C24 C45 C46 116.1(6)
C31 C30 C49 C51 -31.0(9)
C29 C30 C49 C51 150.9(6)
C31 C30 C49 C52 -155.6(7)
C29 C30 C49 C52 26.4(9)
C31 C30 C49 C50 85.3(8)
C29 C30 C49 C50 -92.8(7)
C37 C36 C53 C55 30.7(6)
C35 C36 C53 C55 -153.2(4)
C37 C36 C53 C54 -88.5(6)
C35 C36 C53 C54 87.6(5)
C37 C36 C53 C56 150.5(5)
C35 C36 C53 C56 -33.4(7)
C43 C42 C57 C58 -41.8(7)
C41 C42 C57 C58 142.9(5)
C43 C42 C57 C60 -164.3(5)
C41 C42 C57 C60 20.4(8)
C43 C42 C57 C59 77.7(6)
C41 C42 C57 C59 -97.6(6)
C64 O1 C61 C62 53.0(8)
Zn1 O1 C61 C62 -90.1(7)
C63 O2 C62 C61 54.8(8)
O1 C61 C62 O2 -56.3(8)
C62 O2 C63 C64 -54.9(9)
C61 O1 C64 C63 -52.5(7)
Zn1 O1 C64 C63 88.3(6)
O2 C63 C64 O1 56.8(8)
C68 O3 C65 C66 50.3(16)
C67 O4 C66 C65 69.2(15)
O3 C65 C66 O4 -60.7(16)
C66 O4 C67 C68 -64.8(16)
C65 O3 C68 C67 -51.5(17)
O4 C67 C68 O3 59.5(18)

loop_
_platon_squeeze_void_nr
_platon_squeeze_void_average_x
_platon_squeeze_void_average_y
_platon_squeeze_void_average_z
_platon_squeeze_void_volume
_platon_squeeze_void_count_electrons
_platon_squeeze_void_content
1 0.000 0.000 0.000 10 1 ' '
2 0.396 0.188 0.728 186 97 ' '
3 0.735 0.112 0.919 18 2 ' '
4 0.494 0.108 0.088 9 1 ' '
5 0.595 0.256 0.087 30 3 ' '
6 0.093 0.247 0.087 31 2 ' '
7 0.897 0.312 0.727 185 98 ' '
8 0.233 0.392 0.921 17 2 ' '
9 -0.010 0.397 0.088 8 1 ' '
10 0.500 0.500 0.000 10 1 ' '
11 0.104 0.688 0.272 185 84 ' '
12 0.765 0.612 0.081 19 4 ' '
13 0.006 0.608 0.912 9 1 ' '
14 0.905 0.756 0.913 30 7 ' '
15 0.407 0.747 0.913 31 5 ' '
16 0.603 0.812 0.273 185 86 ' '
17 0.267 0.892 0.079 18 5 ' '
18 0.509 0.897 0.912 9 1 ' '
